data_7032043
loop_
_publ_author_name
'Yang, Jin'
'Li, Pinhua'
'Zhang, Yicheng'
'Wang, Lei'

_publ_section_title
;
 A new library of arsine, stibine-stabilized N-heterocyclic carbene
 palladium complexes: synthesis, structures and activities in C-C and C-N
 coupling reactions.
;
_journal_issue 37
_journal_name_full 'Dalton transactions (Cambridge, England : 2003)'
_journal_page_first 14114
_journal_page_last 14122
_journal_paper_doi 10.1039/c4dt01773k
_journal_volume 43
_journal_year 2014
_chemical_formula_moiety 'C39 H41 Cl2 N2 Pd Sb, C H2 Cl2'
_chemical_formula_sum 'C40 H43 Cl4 N2 Pd Sb'
_chemical_formula_weight 921.71
_chemical_name_systematic
; 
 ? 
;
_space_group_IT_number 14
_symmetry_cell_setting monoclinic
_symmetry_space_group_name_Hall '-P 2ybc'
_symmetry_space_group_name_H-M 'P 1 21/c 1'
_atom_sites_solution_hydrogens geom
_atom_sites_solution_primary direct
_atom_sites_solution_secondary difmap
_audit_creation_method SHELXL-97
_cell_angle_alpha 90.00
_cell_angle_beta 92.037(2)
_cell_angle_gamma 90.00
_cell_formula_units_Z 4
_cell_length_a 19.780(3)
_cell_length_b 13.9846(17)
_cell_length_c 14.4282(18)
_cell_measurement_reflns_used 9976
_cell_measurement_temperature 296(2)
_cell_measurement_theta_max 28.4295
_cell_measurement_theta_min 2.2525
_cell_volume 3988.5(9)
_computing_cell_refinement 'Bruker SMART'
_computing_data_collection 'Bruker SMART APEX II'
_computing_data_reduction 'Bruker SAINT'
_computing_molecular_graphics 'Bruker SHELXTL'
_computing_publication_material 'Bruker SHELXTL'
_computing_structure_refinement 'SHELXL-97 (Sheldrick, 2008)'
_computing_structure_solution 'SHELXS-97 (Sheldrick, 2008)'
_diffrn_ambient_temperature 296(2)
_diffrn_measured_fraction_theta_full 0.998
_diffrn_measured_fraction_theta_max 0.998
_diffrn_measurement_device_type 'Bruker APEX II area detector'
_diffrn_measurement_method '\w scans'
_diffrn_radiation_monochromator graphite
_diffrn_radiation_source 'fine-focus sealed tube'
_diffrn_radiation_type MoK\a
_diffrn_radiation_wavelength 0.71073
_diffrn_reflns_av_R_equivalents 0.0196
_diffrn_reflns_av_sigmaI/netI 0.0223
_diffrn_reflns_limit_h_max 23
_diffrn_reflns_limit_h_min -23
_diffrn_reflns_limit_k_max 10
_diffrn_reflns_limit_k_min -16
_diffrn_reflns_limit_l_max 17
_diffrn_reflns_limit_l_min -16
_diffrn_reflns_number 19915
_diffrn_reflns_theta_full 25.00
_diffrn_reflns_theta_max 25.00
_diffrn_reflns_theta_min 2.03
_exptl_absorpt_coefficient_mu 1.426
_exptl_absorpt_correction_T_max 0.7936
_exptl_absorpt_correction_T_min 0.7081
_exptl_absorpt_correction_type multi-scan
_exptl_absorpt_process_details SADABS
_exptl_crystal_colour yellow
_exptl_crystal_density_diffrn 1.535
_exptl_crystal_density_method 'not measured'
_exptl_crystal_description block
_exptl_crystal_F_000 1848
_exptl_crystal_size_max 0.26
_exptl_crystal_size_mid 0.21
_exptl_crystal_size_min 0.17
_refine_diff_density_max 0.672
_refine_diff_density_min -0.726
_refine_diff_density_rms 0.061
_refine_ls_extinction_method none
_refine_ls_goodness_of_fit_ref 1.011
_refine_ls_hydrogen_treatment constr
_refine_ls_matrix_type full
_refine_ls_number_parameters 449
_refine_ls_number_reflns 7009
_refine_ls_number_restraints 6
_refine_ls_restrained_S_all 1.012
_refine_ls_R_factor_all 0.0337
_refine_ls_R_factor_gt 0.0266
_refine_ls_shift/su_max 0.001
_refine_ls_shift/su_mean 0.000
_refine_ls_structure_factor_coef Fsqd
_refine_ls_weighting_details 'calc w=1/[\s^2^(Fo^2^)+(0.0378P)^2^+3.3663P] where P=(Fo^2^+2Fc^2^)/3'
_refine_ls_weighting_scheme calc
_refine_ls_wR_factor_gt 0.0677
_refine_ls_wR_factor_ref 0.0730
_reflns_number_gt 6052
_reflns_number_total 7009
_reflns_threshold_expression >2sigma(I)
_cod_data_source_file c4dt01773k2.cif
_cod_data_source_block 2b
_cod_depositor_comments
;
The following automatic conversions were performed:

'_exptl_absorpt_correction_type' value 'Multi-scan' changed to
'multi-scan' according to
/usr/data/users/saulius/crontab/automatic-downloads/rss-feeds/RSC/lib/dictionaries/cif_core.dic
dictionary named 'cif_core.dic' version 2.4.2 from 2011-04-26.

Automatic conversion script
Id: cif_fix_values 2281 2013-09-26 08:29:07Z andrius 

 Adding full bibliography for 7032038--7032045.cif.
;
_cod_original_sg_symbol_H-M P21/c
_cod_database_code 7032043

loop_
_symmetry_equiv_pos_as_xyz
'x, y, z'
'-x, y+1/2, -z+1/2'
'-x, -y, -z'
'x, -y-1/2, z-1/2'

loop_
_atom_site_label
_atom_site_type_symbol
_atom_site_fract_x
_atom_site_fract_y
_atom_site_fract_z
_atom_site_U_iso_or_equiv
_atom_site_adp_type
_atom_site_occupancy
_atom_site_symmetry_multiplicity
_atom_site_calc_flag
_atom_site_refinement_flags
_atom_site_disorder_assembly
_atom_site_disorder_group
Pd1 Pd 0.252005(11) 0.027618(16) 0.721277(15) 0.03496(7) Uani 1 1 d . A 1
Sb1 Sb 0.281995(10) -0.077466(14) 0.580911(13) 0.03667(7) Uani 1 1 d . A 1
N1 N 0.28281(13) 0.19027(19) 0.84784(18) 0.0436(6) Uani 1 1 d . A 1
N2 N 0.18915(13) 0.12280(19) 0.88392(18) 0.0431(6) Uani 1 1 d . A 1
Cl1 Cl 0.20313(7) 0.12989(7) 0.61447(6) 0.0750(3) Uani 1 1 d . A 1
Cl2A Cl 0.2924(5) -0.0862(5) 0.8243(5) 0.0594(16) Uani 0.59(5) 1 d PU A 1
C1 C 0.23986(15) 0.1202(2) 0.8258(2) 0.0366(6) Uani 1 1 d . A 1
C2 C 0.26373(19) 0.2446(3) 0.9302(3) 0.0610(10) Uani 1 1 d . A 1
H2A H 0.2618 0.3127 0.9175 0.073 Uiso 1 1 calc R A 1
H2B H 0.2950 0.2331 0.9823 0.073 Uiso 1 1 calc R A 1
C3 C 0.19419(19) 0.2048(3) 0.9482(3) 0.0575(10) Uani 1 1 d . A 1
H3A H 0.1910 0.1842 1.0121 0.069 Uiso 1 1 calc R A 1
H3B H 0.1591 0.2516 0.9342 0.069 Uiso 1 1 calc R A 1
C4 C 0.34470(15) 0.2126(2) 0.8029(2) 0.0409(7) Uani 1 1 d . A 1
C5 C 0.40447(18) 0.1669(3) 0.8326(2) 0.0516(8) Uani 1 1 d . A 1
C6 C 0.46329(18) 0.1920(3) 0.7896(3) 0.0622(10) Uani 1 1 d . A 1
H6 H 0.5034 0.1612 0.8072 0.075 Uiso 1 1 calc R A 1
C7 C 0.46478(19) 0.2605(3) 0.7221(3) 0.0594(10) Uani 1 1 d . A 1
C8 C 0.4056(2) 0.3042(3) 0.6957(2) 0.0578(10) Uani 1 1 d . A 1
H8 H 0.4063 0.3501 0.6492 0.069 Uiso 1 1 calc R A 1
C9 C 0.34402(17) 0.2831(2) 0.7356(2) 0.0470(8) Uani 1 1 d . A 1
C10 C 0.4062(2) 0.0966(4) 0.9110(3) 0.0817(13) Uani 1 1 d . A 1
H10A H 0.4355 0.0444 0.8967 0.122 Uiso 1 1 calc R A 1
H10B H 0.3613 0.0728 0.9200 0.122 Uiso 1 1 calc R A 1
H10C H 0.4227 0.1277 0.9667 0.122 Uiso 1 1 calc R A 1
C11 C 0.2817(2) 0.3376(3) 0.7092(3) 0.0728(11) Uani 1 1 d . A 1
H11A H 0.2433 0.2957 0.7099 0.109 Uiso 1 1 calc R A 1
H11B H 0.2857 0.3636 0.6480 0.109 Uiso 1 1 calc R A 1
H11C H 0.2758 0.3887 0.7525 0.109 Uiso 1 1 calc R A 1
C12 C 0.5315(2) 0.2904(4) 0.6809(4) 0.1017(18) Uani 1 1 d . A 1
H12A H 0.5549 0.3336 0.7226 0.152 Uiso 1 1 calc R A 1
H12B H 0.5227 0.3215 0.6224 0.152 Uiso 1 1 calc R A 1
H12C H 0.5590 0.2348 0.6718 0.152 Uiso 1 1 calc R A 1
C13 C 0.13335(15) 0.0576(2) 0.8854(2) 0.0413(7) Uani 1 1 d . A 1
C14 C 0.13687(18) -0.0179(2) 0.9482(2) 0.0516(8) Uani 1 1 d . A 1
C15 C 0.0812(2) -0.0792(3) 0.9500(3) 0.0632(10) Uani 1 1 d . A 1
H15 H 0.0827 -0.1308 0.9907 0.076 Uiso 1 1 calc R A 1
C16 C 0.0244(2) -0.0660(3) 0.8938(3) 0.0630(11) Uani 1 1 d . A 1
C17 C 0.02292(19) 0.0111(3) 0.8358(3) 0.0638(10) Uani 1 1 d . A 1
H17 H -0.0155 0.0208 0.7980 0.077 Uiso 1 1 calc R A 1
C18 C 0.07573(17) 0.0755(3) 0.8305(2) 0.0501(8) Uani 1 1 d . A 1
C19 C 0.1967(2) -0.0333(3) 1.0128(3) 0.0789(13) Uani 1 1 d . A 1
H19A H 0.2369 -0.0378 0.9778 0.118 Uiso 1 1 calc R A 1
H19B H 0.1907 -0.0914 1.0469 0.118 Uiso 1 1 calc R A 1
H19C H 0.2007 0.0195 1.0552 0.118 Uiso 1 1 calc R A 1
C20 C 0.0692(2) 0.1615(4) 0.7690(3) 0.0790(13) Uani 1 1 d . A 1
H20A H 0.0564 0.2158 0.8050 0.118 Uiso 1 1 calc R A 1
H20B H 0.0353 0.1498 0.7211 0.118 Uiso 1 1 calc R A 1
H20C H 0.1118 0.1739 0.7413 0.118 Uiso 1 1 calc R A 1
C21 C -0.0343(2) -0.1348(4) 0.8985(4) 0.1011(18) Uani 1 1 d . A 1
H21A H -0.0174 -0.1983 0.9095 0.152 Uiso 1 1 calc R A 1
H21B H -0.0600 -0.1334 0.8408 0.152 Uiso 1 1 calc R A 1
H21C H -0.0627 -0.1164 0.9480 0.152 Uiso 1 1 calc R A 1
C22 C 0.36006(15) -0.0078(2) 0.5096(2) 0.0408(7) Uani 1 1 d . A 1
C23 C 0.39365(18) 0.0682(3) 0.5517(3) 0.0534(9) Uani 1 1 d . A 1
H23 H 0.3829 0.0871 0.6112 0.064 Uiso 1 1 calc R A 1
C24 C 0.4432(2) 0.1159(3) 0.5049(3) 0.0672(11) Uani 1 1 d . A 1
H24 H 0.4655 0.1673 0.5331 0.081 Uiso 1 1 calc R A 1
C25 C 0.4596(2) 0.0885(3) 0.4180(3) 0.0651(11) Uani 1 1 d . A 1
H25 H 0.4935 0.1206 0.3875 0.078 Uiso 1 1 calc R A 1
C26 C 0.4263(2) 0.0139(3) 0.3755(3) 0.0653(11) Uani 1 1 d . A 1
H26 H 0.4375 -0.0047 0.3161 0.078 Uiso 1 1 calc R A 1
C27 C 0.37590(19) -0.0339(3) 0.4207(2) 0.0542(9) Uani 1 1 d . A 1
H27 H 0.3527 -0.0838 0.3912 0.065 Uiso 1 1 calc R A 1
C28 C 0.21676(16) -0.1013(2) 0.4628(2) 0.0417(7) Uani 1 1 d . A 1
C29 C 0.1899(2) -0.0251(3) 0.4138(3) 0.0601(10) Uani 1 1 d . A 1
H29 H 0.1982 0.0368 0.4347 0.072 Uiso 1 1 calc R A 1
C30 C 0.1507(2) -0.0396(3) 0.3338(3) 0.0734(12) Uani 1 1 d . A 1
H30 H 0.1338 0.0125 0.3003 0.088 Uiso 1 1 calc R A 1
C31 C 0.1367(2) -0.1305(3) 0.3040(3) 0.0672(11) Uani 1 1 d . A 1
H31 H 0.1095 -0.1401 0.2510 0.081 Uiso 1 1 calc R A 1
C32 C 0.1624(2) -0.2069(3) 0.3515(3) 0.0667(11) Uani 1 1 d . A 1
H32 H 0.1529 -0.2686 0.3310 0.080 Uiso 1 1 calc R A 1
C33 C 0.20287(19) -0.1926(3) 0.4305(2) 0.0546(9) Uani 1 1 d . A 1
H33 H 0.2210 -0.2450 0.4623 0.065 Uiso 1 1 calc R A 1
C34 C 0.31873(16) -0.2194(2) 0.5998(2) 0.0404(7) Uani 1 1 d . A 1
C35 C 0.36362(19) -0.2605(3) 0.5411(3) 0.0557(9) Uani 1 1 d . A 1
H35 H 0.3814 -0.2246 0.4936 0.067 Uiso 1 1 calc R A 1
C36 C 0.3825(2) -0.3555(3) 0.5526(3) 0.0667(11) Uani 1 1 d . A 1
H36 H 0.4121 -0.3832 0.5119 0.080 Uiso 1 1 calc R A 1
C37 C 0.3581(2) -0.4076(3) 0.6222(3) 0.0671(11) Uani 1 1 d . A 1
H37 H 0.3719 -0.4708 0.6304 0.081 Uiso 1 1 calc R A 1
C38 C 0.3130(2) -0.3681(3) 0.6810(3) 0.0653(11) Uani 1 1 d . A 1
H38 H 0.2956 -0.4050 0.7283 0.078 Uiso 1 1 calc R A 1
C39 C 0.29323(19) -0.2740(3) 0.6706(2) 0.0530(8) Uani 1 1 d . A 1
H39 H 0.2629 -0.2473 0.7110 0.064 Uiso 1 1 calc R A 1
C40 C 0.0591(3) 0.5923(5) 0.0848(6) 0.148(3) Uani 1 1 d . B 1
H40A H 0.0593 0.5341 0.1214 0.178 Uiso 1 1 calc R B 1
H40B H 0.0840 0.5792 0.0295 0.178 Uiso 1 1 calc R B 1
Cl3 Cl 0.10077(10) 0.67727(17) 0.14629(14) 0.1556(8) Uani 1 1 d . B 1
Cl4 Cl -0.02215(11) 0.61796(19) 0.0520(2) 0.2000(13) Uani 1 1 d . B 1
Cl2B Cl 0.3117(18) -0.0720(18) 0.8137(15) 0.093(5) Uani 0.41(5) 1 d P A 2

loop_
_atom_site_aniso_label
_atom_site_aniso_U_11
_atom_site_aniso_U_22
_atom_site_aniso_U_33
_atom_site_aniso_U_23
_atom_site_aniso_U_13
_atom_site_aniso_U_12
Pd1 0.03891(13) 0.03452(13) 0.03156(13) -0.00386(9) 0.00278(9) 0.00207(9)
Sb1 0.04379(12) 0.03489(12) 0.03142(11) -0.00348(8) 0.00252(8) 0.00238(8)
N1 0.0472(15) 0.0446(15) 0.0399(14) -0.0128(12) 0.0126(12) -0.0073(12)
N2 0.0402(14) 0.0469(15) 0.0428(14) -0.0145(12) 0.0091(11) -0.0036(12)
Cl1 0.1316(10) 0.0523(6) 0.0409(5) 0.0078(4) 0.0016(5) 0.0307(6)
Cl2A 0.093(3) 0.044(2) 0.0408(17) 0.0045(16) -0.008(2) 0.017(2)
C1 0.0390(16) 0.0370(16) 0.0337(15) -0.0017(13) -0.0016(12) 0.0038(13)
C2 0.066(2) 0.061(2) 0.058(2) -0.0273(18) 0.0233(18) -0.0167(19)
C3 0.059(2) 0.056(2) 0.058(2) -0.0272(18) 0.0188(18) -0.0102(17)
C4 0.0431(17) 0.0405(17) 0.0395(16) -0.0099(13) 0.0073(13) -0.0067(14)
C5 0.052(2) 0.055(2) 0.0477(19) -0.0045(16) -0.0012(16) -0.0021(16)
C6 0.042(2) 0.076(3) 0.069(2) -0.017(2) 0.0020(17) 0.0013(18)
C7 0.052(2) 0.069(3) 0.058(2) -0.019(2) 0.0143(18) -0.0167(19)
C8 0.076(3) 0.051(2) 0.047(2) -0.0041(16) 0.0103(18) -0.0228(19)
C9 0.055(2) 0.0392(17) 0.0471(18) -0.0033(14) 0.0015(15) -0.0059(15)
C10 0.076(3) 0.092(3) 0.076(3) 0.026(3) -0.014(2) 0.004(2)
C11 0.077(3) 0.054(2) 0.087(3) 0.012(2) -0.004(2) 0.000(2)
C12 0.074(3) 0.127(5) 0.106(4) -0.029(3) 0.039(3) -0.040(3)
C13 0.0380(17) 0.0443(18) 0.0422(17) -0.0097(14) 0.0101(14) -0.0001(13)
C14 0.053(2) 0.048(2) 0.054(2) -0.0030(16) 0.0055(16) 0.0051(16)
C15 0.075(3) 0.046(2) 0.070(3) 0.0000(18) 0.021(2) -0.0010(19)
C16 0.053(2) 0.065(2) 0.073(3) -0.020(2) 0.023(2) -0.0107(19)
C17 0.041(2) 0.087(3) 0.064(2) -0.014(2) -0.0009(17) -0.0042(19)
C18 0.0441(19) 0.061(2) 0.0456(19) -0.0038(16) 0.0051(15) 0.0024(16)
C19 0.080(3) 0.075(3) 0.081(3) 0.012(2) -0.012(2) 0.012(2)
C20 0.066(3) 0.099(3) 0.072(3) 0.025(3) -0.004(2) 0.008(2)
C21 0.080(3) 0.098(4) 0.128(4) -0.034(3) 0.035(3) -0.042(3)
C22 0.0409(17) 0.0412(17) 0.0401(17) 0.0017(13) 0.0001(13) 0.0014(13)
C23 0.055(2) 0.051(2) 0.054(2) -0.0062(16) 0.0035(17) -0.0065(16)
C24 0.061(2) 0.055(2) 0.085(3) 0.001(2) -0.001(2) -0.0139(19)
C25 0.056(2) 0.065(3) 0.075(3) 0.027(2) 0.011(2) -0.0036(19)
C26 0.071(3) 0.078(3) 0.048(2) 0.014(2) 0.0139(19) -0.001(2)
C27 0.061(2) 0.060(2) 0.0423(19) 0.0013(16) 0.0034(16) -0.0044(17)
C28 0.0414(17) 0.0485(18) 0.0352(16) -0.0043(14) 0.0013(13) -0.0013(14)
C29 0.075(3) 0.044(2) 0.060(2) -0.0058(17) -0.0156(19) 0.0030(18)
C30 0.078(3) 0.070(3) 0.070(3) 0.003(2) -0.028(2) 0.015(2)
C31 0.063(2) 0.079(3) 0.057(2) -0.015(2) -0.0188(19) 0.004(2)
C32 0.076(3) 0.063(3) 0.060(2) -0.018(2) -0.008(2) -0.011(2)
C33 0.065(2) 0.048(2) 0.051(2) -0.0054(16) -0.0076(17) -0.0027(17)
C34 0.0460(17) 0.0347(16) 0.0402(16) -0.0021(13) -0.0038(13) 0.0037(13)
C35 0.064(2) 0.047(2) 0.057(2) 0.0018(17) 0.0139(18) 0.0113(17)
C36 0.069(3) 0.054(2) 0.077(3) -0.006(2) 0.004(2) 0.0169(19)
C37 0.071(3) 0.040(2) 0.089(3) 0.001(2) -0.022(2) 0.0067(18)
C38 0.083(3) 0.048(2) 0.064(2) 0.0160(19) -0.009(2) -0.009(2)
C39 0.064(2) 0.048(2) 0.0469(19) 0.0029(16) 0.0027(16) -0.0044(17)
C40 0.094(4) 0.135(6) 0.218(8) -0.068(6) 0.033(5) -0.018(4)
Cl3 0.1391(15) 0.189(2) 0.1383(15) -0.0881(15) 0.0032(12) -0.0186(14)
Cl4 0.1112(15) 0.177(2) 0.310(4) -0.103(2) -0.0091(18) -0.0004(14)
Cl2B 0.113(10) 0.090(6) 0.072(6) -0.032(4) -0.048(5) 0.061(6)

loop_
_atom_type_symbol
_atom_type_description
_atom_type_scat_dispersion_real
_atom_type_scat_dispersion_imag
_atom_type_scat_source
C C 0.0033 0.0016 'International Tables Vol C Tables 4.2.6.8 and 6.1.1.4'
H H 0.0000 0.0000 'International Tables Vol C Tables 4.2.6.8 and 6.1.1.4'
N N 0.0061 0.0033 'International Tables Vol C Tables 4.2.6.8 and 6.1.1.4'
Cl Cl 0.1484 0.1585 'International Tables Vol C Tables 4.2.6.8 and 6.1.1.4'
Pd Pd -0.9988 1.0072 'International Tables Vol C Tables 4.2.6.8 and 6.1.1.4'
Sb Sb -0.5866 1.5461 'International Tables Vol C Tables 4.2.6.8 and 6.1.1.4'

loop_
_geom_angle_atom_site_label_1
_geom_angle_atom_site_label_2
_geom_angle_atom_site_label_3
_geom_angle
C1 Pd1 Cl1 92.52(9)
C1 Pd1 Cl2A 90.5(2)
Cl1 Pd1 Cl2A 174.1(2)
C1 Pd1 Sb1 172.07(9)
Cl1 Pd1 Sb1 86.05(3)
Cl2A Pd1 Sb1 91.65(19)
C22 Sb1 C28 96.58(12)
C22 Sb1 C34 103.86(12)
C28 Sb1 C34 98.68(12)
C22 Sb1 Pd1 108.03(8)
C28 Sb1 Pd1 124.52(8)
C34 Sb1 Pd1 121.07(8)
C1 N1 C4 126.8(2)
C1 N1 C2 113.2(2)
C4 N1 C2 119.9(2)
C1 N2 C13 126.2(2)
C1 N2 C3 112.4(3)
C13 N2 C3 121.3(2)
N1 C1 N2 108.6(3)
N1 C1 Pd1 124.2(2)
N2 C1 Pd1 127.2(2)
N1 C2 C3 102.0(3)
N2 C3 C2 102.7(2)
C9 C4 C5 121.9(3)
C9 C4 N1 118.9(3)
C5 C4 N1 119.1(3)
C6 C5 C4 117.5(3)
C6 C5 C10 120.6(4)
C4 C5 C10 121.8(3)
C7 C6 C5 122.6(4)
C8 C7 C6 118.2(3)
C8 C7 C12 121.0(4)
C6 C7 C12 120.7(4)
C7 C8 C9 122.9(4)
C4 C9 C8 116.9(3)
C4 C9 C11 122.1(3)
C8 C9 C11 120.9(3)
C18 C13 C14 122.0(3)
C18 C13 N2 119.6(3)
C14 C13 N2 118.2(3)
C13 C14 C15 117.2(3)
C13 C14 C19 122.4(3)
C15 C14 C19 120.4(4)
C16 C15 C14 122.3(4)
C17 C16 C15 117.8(4)
C17 C16 C21 122.1(4)
C15 C16 C21 120.1(4)
C16 C17 C18 123.3(4)
C13 C18 C17 117.2(3)
C13 C18 C20 122.4(3)
C17 C18 C20 120.4(4)
C27 C22 C23 119.4(3)
C27 C22 Sb1 121.4(2)
C23 C22 Sb1 119.1(2)
C24 C23 C22 119.7(4)
C25 C24 C23 120.7(4)
C26 C25 C24 120.0(4)
C25 C26 C27 120.1(4)
C22 C27 C26 120.1(4)
C29 C28 C33 118.3(3)
C29 C28 Sb1 120.2(3)
C33 C28 Sb1 121.5(2)
C28 C29 C30 120.7(4)
C31 C30 C29 120.0(4)
C32 C31 C30 120.4(4)
C31 C32 C33 119.8(4)
C32 C33 C28 120.9(4)
C35 C34 C39 119.0(3)
C35 C34 Sb1 122.4(2)
C39 C34 Sb1 118.5(2)
C34 C35 C36 120.2(4)
C37 C36 C35 120.4(4)
C36 C37 C38 120.2(4)
C39 C38 C37 120.4(4)
C38 C39 C34 119.8(4)
Cl3 C40 Cl4 116.0(4)

loop_
_geom_bond_atom_site_label_1
_geom_bond_atom_site_label_2
_geom_bond_distance
Pd1 C1 2.009(3)
Pd1 Cl1 2.2911(9)
Pd1 Cl2A 2.302(7)
Pd1 Sb1 2.5881(4)
Sb1 C22 2.123(3)
Sb1 C28 2.127(3)
Sb1 C34 2.128(3)
N1 C1 1.328(4)
N1 C4 1.440(4)
N1 C2 1.471(4)
N2 C1 1.330(4)
N2 C13 1.432(4)
N2 C3 1.475(4)
C2 C3 1.515(5)
C4 C9 1.384(5)
C4 C5 1.398(5)
C5 C6 1.384(5)
C5 C10 1.498(5)
C6 C7 1.366(6)
C7 C8 1.363(6)
C7 C12 1.525(5)
C8 C9 1.397(5)
C9 C11 1.488(5)
C13 C18 1.388(5)
C13 C14 1.392(5)
C14 C15 1.396(5)
C14 C19 1.495(5)
C15 C16 1.376(6)
C16 C17 1.365(6)
C16 C21 1.510(5)
C17 C18 1.384(5)
C18 C20 1.496(5)
C22 C27 1.380(5)
C22 C23 1.382(5)
C23 C24 1.381(5)
C24 C25 1.361(6)
C25 C26 1.368(6)
C26 C27 1.382(5)
C28 C29 1.375(5)
C28 C33 1.382(5)
C29 C30 1.382(5)
C30 C31 1.367(6)
C31 C32 1.358(6)
C32 C33 1.383(5)
C34 C35 1.374(5)
C34 C39 1.385(5)
C35 C36 1.388(5)
C36 C37 1.344(6)
C37 C38 1.369(6)
C38 C39 1.380(5)
C40 Cl3 1.681(7)
C40 Cl4 1.698(7)
